data_2224215
loop_
_publ_author_name
'Wang, De-Cai'
'Xu, Wei'
'Wu, Wen-Yuan'

_publ_section_title
;
 5-Methylisoxazole-4-carboxylic acid
;
_journal_coeditor_code FL2281
_journal_issue 12
_journal_name_full 'Acta Crystallographica Section E'
_journal_page_first o3140
_journal_paper_doi 10.1107/S1600536809048636
_journal_volume 65
_journal_year 2009
_chemical_formula_iupac 'C5 H5 N O3'
_chemical_formula_moiety 'C5 H5 N O3'
_chemical_formula_sum 'C5 H5 N O3'
_chemical_formula_weight 127.10
_chemical_name_systematic
;
5-Methylisoxazole-4-carboxylic acid
;
_space_group_IT_number 62
_symmetry_cell_setting orthorhombic
_symmetry_space_group_name_Hall '-P 2ac 2n'
_symmetry_space_group_name_H-M 'P n m a'
_atom_sites_solution_hydrogens geom
_atom_sites_solution_primary direct
_atom_sites_solution_secondary difmap
_audit_creation_method SHELXL-97
_cell_angle_alpha 90.00
_cell_angle_beta 90.00
_cell_angle_gamma 90.00
_cell_formula_units_Z 4
_cell_length_a 7.2540(15)
_cell_length_b 6.4700(13)
_cell_length_c 12.273(3)
_cell_measurement_reflns_used 25
_cell_measurement_temperature 293(2)
_cell_measurement_theta_max 13
_cell_measurement_theta_min 9
_cell_volume 576.0(2)
_computing_cell_refinement 'CAD-4 Software (Enraf--Nonius, 1989)'
_computing_data_collection 'CAD-4 Software (Enraf--Nonius, 1989)'
_computing_data_reduction 'XCAD4 (Harms & Wocadlo, 1995)'
_computing_molecular_graphics 'SHELXTL (Sheldrick, 2008)'
_computing_publication_material 'SHELXTL (Sheldrick, 2008)'
_computing_structure_refinement 'SHELXTL (Sheldrick, 2008)'
_computing_structure_solution 'SHELXTL (Sheldrick, 2008)'
_diffrn_ambient_temperature 293(2)
_diffrn_measured_fraction_theta_full 1.000
_diffrn_measured_fraction_theta_max 1.000
_diffrn_measurement_device_type 'Enraf--Nonius CAD-4 diffractometer'
_diffrn_measurement_method \w/2\q
_diffrn_radiation_monochromator graphite
_diffrn_radiation_source 'fine-focus sealed tube'
_diffrn_radiation_type MoK\a
_diffrn_radiation_wavelength 0.71073
_diffrn_reflns_av_R_equivalents 0.0415
_diffrn_reflns_av_sigmaI/netI 0.0295
_diffrn_reflns_limit_h_max 8
_diffrn_reflns_limit_h_min -8
_diffrn_reflns_limit_k_max 7
_diffrn_reflns_limit_k_min 0
_diffrn_reflns_limit_l_max 14
_diffrn_reflns_limit_l_min 0
_diffrn_reflns_number 1096
_diffrn_reflns_theta_full 25.28
_diffrn_reflns_theta_max 25.28
_diffrn_reflns_theta_min 3.26
_diffrn_standards_decay_% 0
_diffrn_standards_interval_count 200
_diffrn_standards_number 3
_exptl_absorpt_coefficient_mu 0.123
_exptl_absorpt_correction_T_max 0.9878
_exptl_absorpt_correction_T_min 0.9640
_exptl_absorpt_correction_type psi-scan
_exptl_absorpt_process_details '(North <i>et al.</i>,  1968)'
_exptl_crystal_colour colourless
_exptl_crystal_density_diffrn 1.466
_exptl_crystal_density_method 'not measured'
_exptl_crystal_description block
_exptl_crystal_F_000 264
_exptl_crystal_size_max 0.30
_exptl_crystal_size_mid 0.20
_exptl_crystal_size_min 0.10
_refine_diff_density_max 0.255
_refine_diff_density_min -0.164
_refine_ls_extinction_coef 0.108(6)
_refine_ls_extinction_expression Fc^*^=kFc[1+0.001xFc^2^\l^3^/sin(2\q)]^-1/4^
_refine_ls_extinction_method 'SHELXTL (Sheldrick, 2008)'
_refine_ls_goodness_of_fit_ref 1.000
_refine_ls_hydrogen_treatment mixed
_refine_ls_matrix_type full
_refine_ls_number_parameters 63
_refine_ls_number_reflns 574
_refine_ls_number_restraints 0
_refine_ls_restrained_S_all 1.004
_refine_ls_R_factor_all 0.0456
_refine_ls_R_factor_gt 0.0397
_refine_ls_shift/su_max 0.000
_refine_ls_shift/su_mean 0.000
_refine_ls_structure_factor_coef Fsqd
_refine_ls_weighting_details 'calc w=1/[\s^2^(Fo^2^)+(0.0214P)^2^+0.509P] where P=(Fo^2^+2Fc^2^)/3'
_refine_ls_weighting_scheme calc
_refine_ls_wR_factor_gt 0.0942
_refine_ls_wR_factor_ref 0.0981
_reflns_number_gt 504
_reflns_number_total 574
_reflns_threshold_expression I>2\s(I)
_cod_data_source_file fl2281.cif
_cod_data_source_block I
_cod_depositor_comments
;
The following automatic conversions were performed:
'_symmetry_cell_setting' value 'Orthorhombic' changed to 'orthorhombic'
according to '/home/saulius/struct/CIF-dictionaries/cif_core.dic'
dictionary named 'cif_core.dic' version 2.4.1 from 2010-06-29.

Automatic conversion script
Id: cif_fix_enum 1527 2010-12-29 10:47:43Z saulius 

The following automatic conversions were performed:

'_symmetry_cell_setting' value 'Orthorhombic' changed to
'orthorhombic' according to
/home/saulius/struct/CIF-dictionaries/cif_core.dic dictionary named
'cif_core.dic' version 2.4.1 from 2010-06-29.

Automatic conversion script
Id: cif_fix_values 1715 2011-07-08 13:25:40Z adriana 
;
_cod_database_code 2224215
_cod_database_fobs_code 2224215

loop_
_symmetry_equiv_pos_as_xyz
'x, y, z'
'-x+1/2, -y, z+1/2'
'x+1/2, -y+1/2, -z+1/2'
'-x, y+1/2, -z'
'-x, -y, -z'
'x-1/2, y, -z-1/2'
'-x-1/2, y-1/2, z-1/2'
'x, -y-1/2, z'

loop_
_atom_site_type_symbol
_atom_site_label
_atom_site_fract_x
_atom_site_fract_y
_atom_site_fract_z
_atom_site_U_iso_or_equiv
_atom_site_adp_type
_atom_site_calc_flag
_atom_site_refinement_flags
_atom_site_occupancy
_atom_site_disorder_assembly
_atom_site_disorder_group
C C1 0.5625(4) 0.2500 0.5646(2) 0.0402(7) Uani d S 1 . .
C C2 0.7524(3) 0.2500 0.52268(19) 0.0340(7) Uani d S 1 . .
C C3 0.8152(3) 0.2500 0.4188(2) 0.0399(7) Uani d S 1 . .
C C4 0.9135(3) 0.2500 0.5867(2) 0.0396(7) Uani d S 1 . .
H H4 0.9130 0.2500 0.6625 0.048 Uiso calc SR 1 . .
C C5 0.7282(5) 0.2500 0.3096(3) 0.0687(12) Uani d SD 1 . .
H H2 0.770(4) 0.139(4) 0.269(2) 0.139(15) Uiso d . 1 . .
H H3 0.601(3) 0.2500 0.314(4) 0.131(19) Uiso d S 1 . .
N N1 1.0626(3) 0.2500 0.52849(19) 0.0442(7) Uani d S 1 . .
O O1 0.4365(2) 0.2500 0.48671(16) 0.0493(6) Uani d S 1 . .
H H1 0.3301 0.2500 0.5157 0.074 Uiso d SR 1 . .
O O2 0.5268(3) 0.2500 0.65992(16) 0.0684(8) Uani d S 1 . .
O O3 1.0006(2) 0.2500 0.41956(14) 0.0446(6) Uani d S 1 . .

loop_
_atom_site_aniso_label
_atom_site_aniso_U_11
_atom_site_aniso_U_22
_atom_site_aniso_U_33
_atom_site_aniso_U_12
_atom_site_aniso_U_13
_atom_site_aniso_U_23
C1 0.0255(14) 0.0539(16) 0.0412(15) 0.000 0.0037(11) 0.000
C2 0.0212(13) 0.0449(14) 0.0359(13) 0.000 -0.0005(10) 0.000
C3 0.0203(12) 0.0577(18) 0.0416(14) 0.000 0.0015(11) 0.000
C4 0.0258(13) 0.0530(16) 0.0400(14) 0.000 -0.0027(11) 0.000
C5 0.0402(18) 0.130(4) 0.0357(17) 0.000 -0.0017(14) 0.000
N1 0.0224(11) 0.0600(16) 0.0503(14) 0.000 -0.0049(10) 0.000
O1 0.0183(9) 0.0770(15) 0.0525(12) 0.000 0.0002(8) 0.000
O2 0.0395(12) 0.124(2) 0.0412(12) 0.000 0.0123(9) 0.000
O3 0.0213(10) 0.0677(13) 0.0448(11) 0.000 0.0048(8) 0.000

loop_
_atom_type_symbol
_atom_type_description
_atom_type_scat_dispersion_real
_atom_type_scat_dispersion_imag
_atom_type_scat_source
C C 0.0033 0.0016 'International Tables Vol C Tables 4.2.6.8 and 6.1.1.4'
H H 0.0000 0.0000 'International Tables Vol C Tables 4.2.6.8 and 6.1.1.4'
N N 0.0061 0.0033 'International Tables Vol C Tables 4.2.6.8 and 6.1.1.4'
O O 0.0106 0.0060 'International Tables Vol C Tables 4.2.6.8 and 6.1.1.4'

loop_
_geom_angle_atom_site_label_1
_geom_angle_atom_site_label_2
_geom_angle_atom_site_label_3
_geom_angle_site_symmetry_1
_geom_angle_site_symmetry_3
_geom_angle
_geom_angle_publ_flag
O2 C1 O1 . . 123.8(3) ?
O2 C1 C2 . . 122.9(2) ?
O1 C1 C2 . . 113.3(2) ?
C3 C2 C4 . . 104.2(2) ?
C3 C2 C1 . . 130.2(2) ?
C4 C2 C1 . . 125.6(2) ?
O3 C3 C2 . . 109.3(2) ?
O3 C3 C5 . . 115.6(2) ?
C2 C3 C5 . . 135.1(2) ?
N1 C4 C2 . . 112.7(2) ?
N1 C4 H4 . . 123.7 ?
C2 C4 H4 . . 123.7 ?
C3 C5 H2 . . 110(2) ?
C3 C5 H3 . . 112(3) ?
H2 C5 H3 . . 111(3) ?
C4 N1 O3 . . 104.8(2) ?
C1 O1 H1 . . 108.9 ?
C3 O3 N1 . . 108.97(19) ?

loop_
_geom_bond_atom_site_label_1
_geom_bond_atom_site_label_2
_geom_bond_site_symmetry_2
_geom_bond_distance
_geom_bond_publ_flag
C1 O2 . 1.198(3) ?
C1 O1 . 1.323(3) ?
C1 C2 . 1.470(3) ?
C2 C3 . 1.353(4) ?
C2 C4 . 1.408(3) ?
C3 O3 . 1.345(3) ?
C3 C5 . 1.482(4) ?
C4 N1 . 1.296(3) ?
C4 H4 . 0.9300 ?
C5 H2 . 0.923(18) ?
C5 H3 . 0.92(2) ?
N1 O3 . 1.410(3) ?
O1 H1 . 0.8500 ?

loop_
_geom_hbond_atom_site_label_D
_geom_hbond_atom_site_label_H
_geom_hbond_atom_site_label_A
_geom_hbond_site_symmetry_A
_geom_hbond_distance_DH
_geom_hbond_distance_HA
_geom_hbond_distance_DA
_geom_hbond_angle_DHA
O1 H1 N1 1_455 0.85 1.95 2.760(3) 160
C4 H4 O2 3_556 0.93 2.33 3.217(3) 159
C5 H3 O1 . 0.92(2) 2.44(5) 3.032(4) 126(5)

loop_
_geom_torsion_atom_site_label_1
_geom_torsion_atom_site_label_2
_geom_torsion_atom_site_label_3
_geom_torsion_atom_site_label_4
_geom_torsion_site_symmetry_1
_geom_torsion_site_symmetry_2
_geom_torsion_site_symmetry_3
_geom_torsion_site_symmetry_4
_geom_torsion
_geom_torsion_publ_flag
O2 C1 C2 C3 . . . . 180.0 ?
O1 C1 C2 C3 . . . . 0.0 ?
O2 C1 C2 C4 . . . . 0.0 ?
O1 C1 C2 C4 . . . . 180.0 ?
C4 C2 C3 O3 . . . . 0.0 ?
C1 C2 C3 O3 . . . . 180.0 ?
C4 C2 C3 C5 . . . . 180.0 ?
C1 C2 C3 C5 . . . . 0.0 ?
C3 C2 C4 N1 . . . . 0.0 ?
C1 C2 C4 N1 . . . . 180.0 ?
C2 C4 N1 O3 . . . . 0.0 ?
C2 C3 O3 N1 . . . . 0.0 ?
C5 C3 O3 N1 . . . . 180.0 ?
C4 N1 O3 C3 . . . . 0.0 ?
